data_2021427
loop_
_publ_author_name
'Cole, Wyatt'
'Hemmingson, Stephanie L.'
'Eisenberg, Audrey C.'
'Ulman, Catherine A.'
'Tanski, Joseph M.'
'Getzler, Yutan D. Y. L.'

_publ_section_title
;
 Synthesis and crystal structures of some
 bis(3-methyl-1<i>H</i>-indol-2-yl)(salicyl)methanes
;
_journal_coeditor_code FN3286
_journal_issue 1
_journal_name_full 'Acta Crystallographica Section C'
_journal_page_first 65
_journal_page_last 69
_journal_paper_doi 10.1107/S2053229618017758
_journal_volume 75
_journal_year 2019
_chemical_formula_iupac 'C26 H24 N2 O, 2C2 H6 O S'
_chemical_formula_moiety 'C26 H24 N2 O, 2(C2 H6 O S)'
_chemical_formula_sum 'C30 H36 N2 O3 S2'
_chemical_formula_weight 536.73
_chemical_name_systematic
;
2-[Bis(3-methyl-1<i>H</i>-indol-2-yl)methyl]-6-methylphenol
dimethyl sulfoxide disolvate
;
_space_group_crystal_system tetragonal
_space_group_IT_number 96
_space_group_name_Hall 'P 4nw 2abw'
_space_group_name_H-M_alt 'P 43 21 2'
_symmetry_space_group_name_Hall 'P 4nw 2abw'
_symmetry_space_group_name_H-M 'P 43 21 2'
_atom_sites_solution_hydrogens mixed
_cell_angle_alpha 90
_cell_angle_beta 90
_cell_angle_gamma 90
_cell_formula_units_Z 8
_cell_length_a 9.0917(3)
_cell_length_b 9.0917(3)
_cell_length_c 68.392(3)
_cell_measurement_reflns_used 9904
_cell_measurement_temperature 125.(2)
_cell_measurement_theta_max 71.7315
_cell_measurement_theta_min 2.5842
_cell_volume 5653.2(4)
_computing_cell_refinement
;
SAINT (Bruker, 2013)
;
_computing_data_collection
;
APEX2 (Bruker, 2013)
;
_computing_data_reduction
;
SAINT (Bruker, 2013)
;
_computing_molecular_graphics
;
SHELXTL2014 (Sheldrick, 2008)
;
_computing_publication_material
;
SHELXTL2014 (Sheldrick, 2008), OLEX2 (Dolomanov <i>et al.</i>,
2009) and
Mercury (Macrae <i>et al.</i>,  2008)
;
_computing_structure_refinement
;
SHELXL2014 (Sheldrick, 2015b)
;
_computing_structure_solution
;
SHELXT2014 (Sheldrick, 2015a)
;
_diffrn_ambient_temperature 125(2)
_diffrn_detector_area_resol_mean 8.3333
_diffrn_measured_fraction_theta_full 0.987
_diffrn_measured_fraction_theta_max 0.987
_diffrn_measurement_device_type 'Bruker APEXII CCD'
_diffrn_measurement_method '\f and \w scans'
_diffrn_radiation_source 'Cu IuS micro-focus source'
_diffrn_radiation_type CuK\a
_diffrn_radiation_wavelength 1.54178
_diffrn_reflns_av_R_equivalents 0.0447
_diffrn_reflns_av_unetI/netI 0.0197
_diffrn_reflns_limit_h_max 10
_diffrn_reflns_limit_h_min -10
_diffrn_reflns_limit_k_max 10
_diffrn_reflns_limit_k_min -10
_diffrn_reflns_limit_l_max 82
_diffrn_reflns_limit_l_min -81
_diffrn_reflns_number 78707
_diffrn_reflns_theta_full 70.05
_diffrn_reflns_theta_max 70.05
_diffrn_reflns_theta_min 2.58
_exptl_absorpt_coefficient_mu 1.970
_exptl_absorpt_correction_T_max 0.74
_exptl_absorpt_correction_T_min 0.62
_exptl_absorpt_correction_type multi-scan
_exptl_absorpt_process_details
;
(SADABS; Bruker, 2013)
;
_exptl_crystal_colour colourless
_exptl_crystal_density_diffrn 1.261
_exptl_crystal_density_method 'not measured'
_exptl_crystal_description block
_exptl_crystal_F_000 2288
_exptl_crystal_size_max 0.250
_exptl_crystal_size_mid 0.250
_exptl_crystal_size_min 0.160
_refine_diff_density_max 0.165
_refine_diff_density_min -0.267
_refine_ls_abs_structure_details 'Refined as an inversion twin'
_refine_ls_abs_structure_Flack 0.036(13)
_refine_ls_extinction_method none
_refine_ls_goodness_of_fit_ref 1.090
_refine_ls_hydrogen_treatment mixed
_refine_ls_matrix_type full
_refine_ls_number_parameters 351
_refine_ls_number_reflns 5288
_refine_ls_number_restraints 3
_refine_ls_restrained_S_all 1.090
_refine_ls_R_factor_all 0.0255
_refine_ls_R_factor_gt 0.0254
_refine_ls_shift/su_max 0.001
_refine_ls_shift/su_mean 0.000
_refine_ls_structure_factor_coef Fsqd
_refine_ls_weighting_details 'w=1/[\s^2^(Fo^2^)+(0.0328P)^2^+1.6253P] where P=(Fo^2^+2Fc^2^)/3'
_refine_ls_weighting_scheme calc
_refine_ls_wR_factor_gt 0.0662
_refine_ls_wR_factor_ref 0.0663
_reflns_number_gt 5266
_reflns_number_total 5288
_reflns_threshold_expression 'I > 2\s(I)'
_cod_data_source_file fn3286sup1.cif
_cod_data_source_block IIa
_cod_depositor_comments 'Adding full bibliography for 2021427--2021428.cif.'
_cod_database_code 2021427
_cod_database_fobs_code 2021427

loop_
_space_group_symop_operation_xyz
'x, y, z'
'-x, -y, z+1/2'
'-y+1/2, x+1/2, z+3/4'
'y+1/2, -x+1/2, z+1/4'
'-x+1/2, y+1/2, -z+3/4'
'x+1/2, -y+1/2, -z+1/4'
'y, x, -z'
'-y, -x, -z+1/2'

loop_
_atom_site_type_symbol
_atom_site_label
_atom_site_fract_x
_atom_site_fract_y
_atom_site_fract_z
_atom_site_U_iso_or_equiv
_atom_site_adp_type
_atom_site_calc_flag
_atom_site_occupancy
S S1 0.11157(5) 0.42851(5) 0.37892(2) 0.01942(11) Uani d 1
S S2 0.75475(5) 0.98248(6) 0.45876(2) 0.02676(12) Uani d 1
O O1 0.48565(15) 0.74002(15) 0.43926(2) 0.0233(3) Uani d 1
H H3B 0.575(2) 0.759(3) 0.4396(3) 0.028 Uiso d 1
O O2 -0.01047(14) 0.49413(15) 0.39090(2) 0.0236(3) Uani d 1
O O3 0.75343(15) 0.84075(15) 0.44736(2) 0.0266(3) Uani d 1
N N1 0.04375(16) 0.73618(17) 0.41700(2) 0.0159(3) Uani d 1
H H1B 0.034(2) 0.651(2) 0.4120(3) 0.019 Uiso d 1
N N2 -0.05442(17) 0.61492(19) 0.46000(2) 0.0198(3) Uani d 1
H H2B -0.094(3) 0.688(2) 0.4542(3) 0.024 Uiso d 1
C C1 0.19775(19) 0.66872(19) 0.44636(2) 0.0152(3) Uani d 1
H H1C 0.2626 0.7252 0.4555 0.018 Uiso calc 1
C C2 0.12071(19) 0.78012(19) 0.43352(2) 0.0154(3) Uani d 1
C C3 0.11159(19) 0.9296(2) 0.43552(2) 0.0175(4) Uani d 1
C C4 0.1776(2) 1.0242(2) 0.45126(3) 0.0243(4) Uani d 1
H H4A 0.2438 1.0966 0.4453 0.036 Uiso calc 1
H H4B 0.233 0.9623 0.4604 0.036 Uiso calc 1
H H4C 0.0989 1.0753 0.4583 0.036 Uiso calc 1
C C5 0.02391(19) 0.9826(2) 0.41953(2) 0.0169(4) Uani d 1
C C6 -0.0269(2) 1.1213(2) 0.41366(3) 0.0217(4) Uani d 1
H H6A -0.0013 1.2067 0.4209 0.026 Uiso calc 1
C C7 -0.1147(2) 1.1326(2) 0.39720(3) 0.0247(4) Uani d 1
H H7A -0.1496 1.2264 0.3932 0.03 Uiso calc 1
C C8 -0.1529(2) 1.0078(2) 0.38630(3) 0.0243(4) Uani d 1
H H8A -0.2134 1.0185 0.3751 0.029 Uiso calc 1
C C9 -0.1042(2) 0.8694(2) 0.39159(3) 0.0209(4) Uani d 1
H H9A -0.1298 0.7849 0.3842 0.025 Uiso calc 1
C C10 -0.0161(2) 0.8579(2) 0.40826(2) 0.0170(4) Uani d 1
C C11 0.0926(2) 0.5805(2) 0.45893(2) 0.0168(3) Uani d 1
C C12 0.1222(2) 0.4616(2) 0.47071(2) 0.0201(4) Uani d 1
C C13 0.2679(2) 0.3896(2) 0.47407(3) 0.0267(4) Uani d 1
H H13A 0.2703 0.3471 0.4872 0.04 Uiso calc 1
H H13B 0.3464 0.463 0.4728 0.04 Uiso calc 1
H H13C 0.2827 0.3117 0.4644 0.04 Uiso calc 1
C C14 -0.0149(2) 0.4184(2) 0.47928(2) 0.0220(4) Uani d 1
C C15 -0.0572(3) 0.3065(2) 0.49230(3) 0.0282(4) Uani d 1
H H15A 0.0133 0.2387 0.4972 0.034 Uiso calc 1
C C16 -0.2031(3) 0.2968(3) 0.49783(3) 0.0347(5) Uani d 1
H H16A -0.2327 0.2218 0.5067 0.042 Uiso calc 1
C C17 -0.3083(3) 0.3959(3) 0.49061(3) 0.0370(5) Uani d 1
H H17A -0.4077 0.3865 0.4947 0.044 Uiso calc 1
C C18 -0.2709(2) 0.5066(3) 0.47775(3) 0.0316(5) Uani d 1
H H18A -0.3427 0.5729 0.4728 0.038 Uiso calc 1
C C19 -0.1235(2) 0.5172(2) 0.47228(3) 0.0230(4) Uani d 1
C C20 0.29747(19) 0.5679(2) 0.43447(2) 0.0152(3) Uani d 1
C C21 0.44449(19) 0.6081(2) 0.43159(2) 0.0165(4) Uani d 1
C C22 0.5419(2) 0.5154(2) 0.42152(2) 0.0194(4) Uani d 1
C C23 0.7013(2) 0.5564(3) 0.41918(3) 0.0277(4) Uani d 1
H H23A 0.7085 0.657 0.4142 0.042 Uiso calc 1
H H23B 0.7485 0.4885 0.41 0.042 Uiso calc 1
H H23C 0.7507 0.5503 0.4319 0.042 Uiso calc 1
C C24 0.4876(2) 0.3832(2) 0.41422(2) 0.0216(4) Uani d 1
H H24A 0.5521 0.3195 0.4073 0.026 Uiso calc 1
C C25 0.3423(2) 0.3420(2) 0.41675(3) 0.0218(4) Uani d 1
H H25A 0.3076 0.2512 0.4116 0.026 Uiso calc 1
C C26 0.2477(2) 0.4351(2) 0.42686(2) 0.0185(4) Uani d 1
H H26A 0.1478 0.4076 0.4286 0.022 Uiso calc 1
C C27 0.0487(3) 0.4290(3) 0.35415(3) 0.0360(5) Uani d 1
H H27A 0.1302 0.4027 0.3454 0.054 Uiso calc 1
H H27B 0.0125 0.5273 0.3508 0.054 Uiso calc 1
H H27C -0.031 0.3573 0.3527 0.054 Uiso calc 1
C C28 0.2473(2) 0.5694(2) 0.37660(3) 0.0270(4) Uani d 1
H H28A 0.3224 0.5384 0.3672 0.04 Uiso calc 1
H H28B 0.2935 0.5869 0.3893 0.04 Uiso calc 1
H H28C 0.2006 0.6602 0.372 0.04 Uiso calc 1
C C29 0.6256(4) 0.9572(3) 0.47815(4) 0.0525(7) Uani d 1
H H29A 0.6045 1.0522 0.4843 0.079 Uiso calc 1
H H29B 0.667 0.8899 0.4879 0.079 Uiso calc 1
H H29C 0.5344 0.9155 0.4729 0.079 Uiso calc 1
C C30 0.6488(3) 1.1100(3) 0.44490(4) 0.0533(7) Uani d 1
H H30A 0.6438 1.204 0.4519 0.08 Uiso calc 1
H H30B 0.5491 1.0712 0.4431 0.08 Uiso calc 1
H H30C 0.695 1.125 0.4321 0.08 Uiso calc 1

loop_
_atom_site_aniso_label
_atom_site_aniso_U_11
_atom_site_aniso_U_22
_atom_site_aniso_U_33
_atom_site_aniso_U_12
_atom_site_aniso_U_13
_atom_site_aniso_U_23
S1 0.0211(2) 0.0164(2) 0.0207(2) -0.00015(16) 0.00330(17) -0.00267(16)
S2 0.0231(2) 0.0254(3) 0.0318(2) -0.00597(19) 0.00193(19) -0.00126(19)
O1 0.0154(6) 0.0232(7) 0.0313(7) -0.0050(5) 0.0026(5) -0.0076(5)
O2 0.0191(6) 0.0264(7) 0.0251(6) -0.0025(6) 0.0045(5) -0.0088(5)
O3 0.0176(7) 0.0255(7) 0.0366(7) -0.0016(6) 0.0002(6) -0.0035(6)
N1 0.0170(7) 0.0138(7) 0.0167(7) -0.0005(6) -0.0016(6) -0.0026(6)
N2 0.0168(8) 0.0236(8) 0.0189(7) 0.0005(6) 0.0028(6) 0.0028(6)
C1 0.0137(8) 0.0157(9) 0.0160(8) -0.0022(6) 0.0004(7) -0.0019(7)
C2 0.0116(8) 0.0204(9) 0.0140(7) -0.0018(6) 0.0012(6) -0.0015(6)
C3 0.0159(9) 0.0184(9) 0.0183(8) -0.0042(7) 0.0024(7) -0.0028(7)
C4 0.0273(10) 0.0200(10) 0.0255(9) -0.0036(8) -0.0042(8) -0.0054(7)
C5 0.0133(8) 0.0171(9) 0.0204(8) -0.0025(7) 0.0034(6) -0.0007(7)
C6 0.0185(9) 0.0166(9) 0.0300(9) -0.0030(7) 0.0032(7) 0.0004(7)
C7 0.0190(9) 0.0215(10) 0.0337(10) 0.0012(7) 0.0031(8) 0.0089(8)
C8 0.0192(9) 0.0306(10) 0.0231(9) 0.0009(8) -0.0008(7) 0.0060(8)
C9 0.0202(9) 0.0228(10) 0.0197(8) -0.0020(7) -0.0014(7) -0.0001(7)
C10 0.0148(8) 0.0186(9) 0.0174(8) -0.0021(7) 0.0038(7) -0.0002(7)
C11 0.0174(9) 0.0192(9) 0.0138(8) -0.0018(7) -0.0004(7) -0.0026(6)
C12 0.0238(10) 0.0231(10) 0.0133(8) -0.0010(7) -0.0014(7) -0.0013(7)
C13 0.0295(11) 0.0296(11) 0.0211(9) 0.0017(9) -0.0076(8) 0.0040(8)
C14 0.0293(10) 0.0238(10) 0.0129(8) -0.0058(8) 0.0007(7) -0.0020(7)
C15 0.0397(12) 0.0278(11) 0.0169(8) -0.0075(9) 0.0015(8) 0.0014(8)
C16 0.0452(14) 0.0388(13) 0.0200(9) -0.0183(10) 0.0069(9) 0.0030(8)
C17 0.0323(12) 0.0489(14) 0.0299(10) -0.0152(11) 0.0124(9) -0.0009(10)
C18 0.0246(11) 0.0415(13) 0.0287(10) -0.0047(9) 0.0077(8) -0.0005(9)
C19 0.0243(10) 0.0272(10) 0.0174(8) -0.0053(8) 0.0039(7) -0.0005(7)
C20 0.0156(8) 0.0170(9) 0.0130(7) 0.0010(7) -0.0017(6) 0.0020(6)
C21 0.0167(8) 0.0186(9) 0.0143(7) -0.0008(7) -0.0017(6) 0.0011(7)
C22 0.0174(9) 0.0261(10) 0.0146(8) 0.0017(8) -0.0003(7) 0.0008(7)
C23 0.0172(10) 0.0381(12) 0.0279(10) 0.0014(8) 0.0035(8) -0.0072(8)
C24 0.0242(10) 0.0243(10) 0.0164(8) 0.0065(8) 0.0000(7) -0.0013(7)
C25 0.0279(10) 0.0185(9) 0.0189(8) 0.0005(7) -0.0028(7) -0.0020(7)
C26 0.0184(9) 0.0209(9) 0.0160(8) -0.0020(7) -0.0011(7) 0.0011(7)
C27 0.0368(12) 0.0470(14) 0.0243(10) -0.0047(10) 0.0004(9) -0.0102(9)
C28 0.0228(10) 0.0313(11) 0.0268(9) -0.0073(8) 0.0024(8) 0.0041(8)
C29 0.073(2) 0.0495(16) 0.0346(12) -0.0184(14) 0.0218(13) -0.0052(11)
C30 0.0603(18) 0.0428(15) 0.0568(15) 0.0215(13) 0.0169(14) 0.0133(13)

loop_
_atom_type_symbol
_atom_type_description
_atom_type_scat_dispersion_real
_atom_type_scat_dispersion_imag
_atom_type_scat_source
C C 0.0181 0.0091 'International Tables Vol C Tables 4.2.6.8 and 6.1.1.4'
H H 0.0000 0.0000 'International Tables Vol C Tables 4.2.6.8 and 6.1.1.4'
N N 0.0311 0.0180 'International Tables Vol C Tables 4.2.6.8 and 6.1.1.4'
O O 0.0492 0.0322 'International Tables Vol C Tables 4.2.6.8 and 6.1.1.4'
S S 0.3331 0.5567 'International Tables Vol C Tables 4.2.6.8 and 6.1.1.4'

loop_
_geom_angle_atom_site_label_1
_geom_angle_atom_site_label_2
_geom_angle_atom_site_label_3
_geom_angle
O2 S1 C28 105.91(9)
O2 S1 C27 106.22(10)
C28 S1 C27 97.75(11)
O3 S2 C30 106.08(12)
O3 S2 C29 105.60(11)
C30 S2 C29 97.09(15)
C21 O1 H3B 117.4(17)
C10 N1 C2 108.84(15)
C10 N1 H1B 121.4(15)
C2 N1 H1B 129.7(15)
C19 N2 C11 109.26(16)
C19 N2 H2B 126.6(16)
C11 N2 H2B 124.1(16)
C2 C1 C11 113.04(15)
C2 C1 C20 111.66(13)
C11 C1 C20 111.07(14)
C2 C1 H1C 106.9
C11 C1 H1C 106.9
C20 C1 H1C 106.9
C3 C2 N1 109.66(16)
C3 C2 C1 129.45(16)
N1 C2 C1 120.88(15)
C2 C3 C5 106.92(15)
C2 C3 C4 128.01(17)
C5 C3 C4 125.07(17)
C3 C4 H4A 109.5
C3 C4 H4B 109.5
H4A C4 H4B 109.5
C3 C4 H4C 109.5
H4A C4 H4C 109.5
H4B C4 H4C 109.5
C6 C5 C10 118.64(16)
C6 C5 C3 134.63(17)
C10 C5 C3 106.72(15)
C7 C6 C5 119.32(18)
C7 C6 H6A 120.3
C5 C6 H6A 120.3
C6 C7 C8 121.04(18)
C6 C7 H7A 119.5
C8 C7 H7A 119.5
C9 C8 C7 121.21(17)
C9 C8 H8A 119.4
C7 C8 H8A 119.4
C8 C9 C10 117.75(18)
C8 C9 H9A 121.1
C10 C9 H9A 121.1
N1 C10 C9 130.08(17)
N1 C10 C5 107.86(15)
C9 C10 C5 122.04(17)
N2 C11 C12 109.74(16)
N2 C11 C1 121.58(16)
C12 C11 C1 128.68(17)
C11 C12 C14 106.59(17)
C11 C12 C13 127.42(17)
C14 C12 C13 125.99(17)
C12 C13 H13A 109.5
C12 C13 H13B 109.5
H13A C13 H13B 109.5
C12 C13 H13C 109.5
H13A C13 H13C 109.5
H13B C13 H13C 109.5
C15 C14 C19 118.82(19)
C15 C14 C12 134.1(2)
C19 C14 C12 107.08(16)
C16 C15 C14 118.8(2)
C16 C15 H15A 120.6
C14 C15 H15A 120.6
C15 C16 C17 121.2(2)
C15 C16 H16A 119.4
C17 C16 H16A 119.4
C18 C17 C16 121.7(2)
C18 C17 H17A 119.2
C16 C17 H17A 119.2
C17 C18 C19 117.3(2)
C17 C18 H18A 121.4
C19 C18 H18A 121.4
N2 C19 C18 130.3(2)
N2 C19 C14 107.33(17)
C18 C19 C14 122.32(19)
C26 C20 C21 119.01(16)
C26 C20 C1 121.91(16)
C21 C20 C1 119.06(15)
O1 C21 C20 116.01(15)
O1 C21 C22 123.02(16)
C20 C21 C22 120.97(17)
C24 C22 C21 118.09(17)
C24 C22 C23 121.17(17)
C21 C22 C23 120.72(18)
C22 C23 H23A 109.5
C22 C23 H23B 109.5
H23A C23 H23B 109.5
C22 C23 H23C 109.5
H23A C23 H23C 109.5
H23B C23 H23C 109.5
C25 C24 C22 121.83(17)
C25 C24 H24A 119.1
C22 C24 H24A 119.1
C24 C25 C26 119.20(18)
C24 C25 H25A 120.4
C26 C25 H25A 120.4
C20 C26 C25 120.90(17)
C20 C26 H26A 119.6
C25 C26 H26A 119.6
S1 C27 H27A 109.5
S1 C27 H27B 109.5
H27A C27 H27B 109.5
S1 C27 H27C 109.5
H27A C27 H27C 109.5
H27B C27 H27C 109.5
S1 C28 H28A 109.5
S1 C28 H28B 109.5
H28A C28 H28B 109.5
S1 C28 H28C 109.5
H28A C28 H28C 109.5
H28B C28 H28C 109.5
S2 C29 H29A 109.5
S2 C29 H29B 109.5
H29A C29 H29B 109.5
S2 C29 H29C 109.5
H29A C29 H29C 109.5
H29B C29 H29C 109.5
S2 C30 H30A 109.5
S2 C30 H30B 109.5
H30A C30 H30B 109.5
S2 C30 H30C 109.5
H30A C30 H30C 109.5
H30B C30 H30C 109.5

loop_
_geom_bond_atom_site_label_1
_geom_bond_atom_site_label_2
_geom_bond_distance
S1 O2 1.5025(13)
S1 C28 1.786(2)
S1 C27 1.788(2)
S2 O3 1.5062(14)
S2 C30 1.781(3)
S2 C29 1.786(3)
O1 C21 1.361(2)
O1 H3B 0.826(19)
N1 C10 1.370(2)
N1 C2 1.388(2)
N1 H1B 0.852(18)
N2 C19 1.374(2)
N2 C11 1.374(2)
N2 H2B 0.852(18)
C1 C2 1.512(2)
C1 C11 1.515(2)
C1 C20 1.524(2)
C1 H1C 1.0
C2 C3 1.368(3)
C3 C5 1.437(2)
C3 C4 1.503(2)
C4 H4A 0.98
C4 H4B 0.98
C4 H4C 0.98
C5 C6 1.402(3)
C5 C10 1.418(2)
C6 C7 1.384(3)
C6 H6A 0.95
C7 C8 1.402(3)
C7 H7A 0.95
C8 C9 1.382(3)
C8 H8A 0.95
C9 C10 1.397(3)
C9 H9A 0.95
C11 C12 1.375(3)
C12 C14 1.432(3)
C12 C13 1.496(3)
C13 H13A 0.98
C13 H13B 0.98
C13 H13C 0.98
C14 C15 1.406(3)
C14 C19 1.418(3)
C15 C16 1.382(3)
C15 H15A 0.95
C16 C17 1.403(4)
C16 H16A 0.95
C17 C18 1.379(3)
C17 H17A 0.95
C18 C19 1.396(3)
C18 H18A 0.95
C20 C26 1.390(3)
C20 C21 1.400(3)
C21 C22 1.404(3)
C22 C24 1.392(3)
C22 C23 1.505(3)
C23 H23A 0.98
C23 H23B 0.98
C23 H23C 0.98
C24 C25 1.384(3)
C24 H24A 0.95
C25 C26 1.391(3)
C25 H25A 0.95
C26 H26A 0.95
C27 H27A 0.98
C27 H27B 0.98
C27 H27C 0.98
C28 H28A 0.98
C28 H28B 0.98
C28 H28C 0.98
C29 H29A 0.98
C29 H29B 0.98
C29 H29C 0.98
C30 H30A 0.98
C30 H30B 0.98
C30 H30C 0.98

loop_
_geom_hbond_atom_site_label_D
_geom_hbond_atom_site_label_H
_geom_hbond_atom_site_label_A
_geom_hbond_site_symmetry_A
_geom_hbond_distance_DH
_geom_hbond_distance_HA
_geom_hbond_distance_DA
_geom_hbond_angle_DHA
O1 H3B S2 . 0.826(19) 2.92(2) 3.5529(14) 135.(2)
O1 H3B O3 . 0.826(19) 1.87(2) 2.6594(19) 161.(2)
N1 H1B O2 . 0.852(18) 2.069(19) 2.876(2) 158.(2)
N2 H2B S2 1_455 0.852(18) 3.03(2) 3.7663(18) 146.5(19)
N2 H2B O3 1_455 0.852(18) 2.02(2) 2.831(2) 159.(2)
C28 H28C S1 5 0.98 2.98 3.528(2) 116.6

loop_
_geom_torsion_atom_site_label_1
_geom_torsion_atom_site_label_2
_geom_torsion_atom_site_label_3
_geom_torsion_atom_site_label_4
_geom_torsion
C10 N1 C2 C3 -0.2(2)
C10 N1 C2 C1 179.37(15)
C11 C1 C2 C3 104.8(2)
C20 C1 C2 C3 -129.06(19)
C11 C1 C2 N1 -74.6(2)
C20 C1 C2 N1 51.5(2)
N1 C2 C3 C5 0.3(2)
C1 C2 C3 C5 -179.21(16)
N1 C2 C3 C4 179.79(17)
C1 C2 C3 C4 0.3(3)
C2 C3 C5 C6 178.6(2)
C4 C3 C5 C6 -0.9(3)
C2 C3 C5 C10 -0.3(2)
C4 C3 C5 C10 -179.81(17)
C10 C5 C6 C7 0.3(3)
C3 C5 C6 C7 -178.47(19)
C5 C6 C7 C8 -0.3(3)
C6 C7 C8 C9 -0.1(3)
C7 C8 C9 C10 0.3(3)
C2 N1 C10 C9 -178.73(18)
C2 N1 C10 C5 0.00(19)
C8 C9 C10 N1 178.30(18)
C8 C9 C10 C5 -0.3(3)
C6 C5 C10 N1 -178.89(16)
C3 C5 C10 N1 0.19(19)
C6 C5 C10 C9 0.0(3)
C3 C5 C10 C9 179.04(17)
C19 N2 C11 C12 -1.0(2)
C19 N2 C11 C1 179.67(16)
C2 C1 C11 N2 -7.9(2)
C20 C1 C11 N2 -134.34(16)
C2 C1 C11 C12 172.89(17)
C20 C1 C11 C12 46.5(2)
N2 C11 C12 C14 1.1(2)
C1 C11 C12 C14 -179.65(16)
N2 C11 C12 C13 -179.05(17)
C1 C11 C12 C13 0.2(3)
C13 C12 C14 C15 -0.2(3)
C11 C12 C14 C19 -0.8(2)
C13 C12 C14 C19 179.36(17)
C19 C14 C15 C16 -0.1(3)
C12 C14 C15 C16 179.4(2)
C14 C15 C16 C17 0.3(3)
C15 C16 C17 C18 0.0(3)
C16 C17 C18 C19 -0.6(3)
C11 N2 C19 C18 -179.2(2)
C11 N2 C19 C14 0.5(2)
C17 C18 C19 N2 -179.6(2)
C17 C18 C19 C14 0.8(3)
C15 C14 C19 N2 179.82(16)
C12 C14 C19 N2 0.2(2)
C15 C14 C19 C18 -0.5(3)
C12 C14 C19 C18 179.91(18)
C2 C1 C20 C26 -91.34(19)
C11 C1 C20 C26 35.8(2)
C2 C1 C20 C21 90.43(18)
C11 C1 C20 C21 -142.40(16)
C26 C20 C21 O1 179.42(15)
C1 C20 C21 O1 -2.3(2)
C26 C20 C21 C22 -1.2(2)
C1 C20 C21 C22 177.04(15)
O1 C21 C22 C24 -179.75(16)
C20 C21 C22 C24 1.0(2)
O1 C21 C22 C23 1.8(3)
C20 C21 C22 C23 -177.47(17)
C21 C22 C24 C25 -0.3(3)
C23 C22 C24 C25 178.07(17)
C22 C24 C25 C26 0.0(3)
C21 C20 C26 C25 0.9(2)
C1 C20 C26 C25 -177.33(16)
C24 C25 C26 C20 -0.3(3)
